data_7111999
loop_
_publ_author_name
'Mohamed R. Saber'
'Kim R. Dunbar'

_publ_section_title
;
 Trigonal bipyramidal 5d-4f molecules with SMM behavior
;
_journal_name_full Chem.Commun.
_journal_page_first 2177
_journal_paper_doi 10.1039/c3cc49124b
_journal_volume 50
_journal_year 2014
_chemical_formula_moiety C88H78N15O27P6Re2Dy3,2C8H20N),4(C2H3N)
_chemical_formula_sum 'C112 H130 Dy3 N21 O27 P6 Re2'
_chemical_formula_weight 3248.09
_chemical_melting_point 300
_chemical_name_common 3
_chemical_name_systematic
;
(Et4N)2[(triphosRe(CN)3)2(Dy(NO3)3)3]?4CH3CN 
;
_space_group_IT_number 15
_symmetry_cell_setting monoclinic
_symmetry_Int_Tables_number 15
_symmetry_space_group_name_Hall '-C 2yc'
_symmetry_space_group_name_H-M 'C 1 2/c 1'
_atom_sites_solution_hydrogens geom
_atom_sites_solution_primary direct
_atom_sites_solution_secondary difmap
_audit_creation_method SHELXL-97
_cell_angle_alpha 90.00
_cell_angle_beta 104.08(3)
_cell_angle_gamma 90.00
_cell_formula_units_Z 4
_cell_length_a 36.167(7)
_cell_length_b 13.819(3)
_cell_length_c 26.339(5)
_cell_measurement_temperature 150(2)
_cell_volume 12769(5)
_computing_cell_refinement 'SAINT v7.60A (Bruker 2008)'
_computing_data_collection 'APEXII (Bruker 2008)'
_computing_data_reduction 'SAINT v7.60A, XPREP v2008/2 (Bruker 2008)'
_computing_molecular_graphics 'Diamond (Pennington, 2013)'
_computing_publication_material 'SHELXS-97 (Sheldrick, 2008)'
_computing_structure_refinement 'SHELXL-97 (Sheldrick, 2008)'
_computing_structure_solution 'SHELXS-97 (Sheldrick, 2008)'
_diffrn_ambient_temperature 150(2)
_diffrn_measured_fraction_theta_full 0.996
_diffrn_measured_fraction_theta_max 0.996
_diffrn_measurement_device_type 'Bruker APEX-II CCD'
_diffrn_measurement_method '\w scans'
_diffrn_radiation_monochromator graphite
_diffrn_radiation_source 'fine-focus sealed tube'
_diffrn_radiation_type MoK\a
_diffrn_radiation_wavelength 0.71073
_diffrn_reflns_av_R_equivalents 0.0449
_diffrn_reflns_av_sigmaI/netI 0.0357
_diffrn_reflns_limit_h_max 44
_diffrn_reflns_limit_h_min -44
_diffrn_reflns_limit_k_max 17
_diffrn_reflns_limit_k_min -17
_diffrn_reflns_limit_l_max 32
_diffrn_reflns_limit_l_min -32
_diffrn_reflns_number 63978
_diffrn_reflns_theta_full 26.02
_diffrn_reflns_theta_max 26.02
_diffrn_reflns_theta_min 1.58
_exptl_absorpt_coefficient_mu 3.775
_exptl_absorpt_correction_T_max 0.4305
_exptl_absorpt_correction_T_min 0.3144
_exptl_absorpt_correction_type multi-scan
_exptl_absorpt_process_details 'Bruker AXS Scale, SADABS (Bruker 2008)'
_exptl_crystal_colour Orange
_exptl_crystal_density_diffrn 1.690
_exptl_crystal_density_method 'not measured'
_exptl_crystal_description Block
_exptl_crystal_F_000 6412
_exptl_crystal_size_max 0.18
_exptl_crystal_size_mid 0.07
_exptl_crystal_size_min 0.05
_refine_diff_density_max 6.530
_refine_diff_density_min -2.641
_refine_diff_density_rms 0.164
_refine_ls_extinction_method none
_refine_ls_goodness_of_fit_ref 1.065
_refine_ls_hydrogen_treatment mixed
_refine_ls_matrix_type full
_refine_ls_number_parameters 779
_refine_ls_number_reflns 12528
_refine_ls_number_restraints 3
_refine_ls_restrained_S_all 1.065
_refine_ls_R_factor_all 0.0814
_refine_ls_R_factor_gt 0.0520
_refine_ls_shift/su_max 0.001
_refine_ls_shift/su_mean 0.000
_refine_ls_structure_factor_coef Fsqd
_refine_ls_weighting_details 'calc w=1/[\s^2^(Fo^2^)+(0.0653P)^2^+232.0954P] where P=(Fo^2^+2Fc^2^)/3'
_refine_ls_weighting_scheme calc
_refine_ls_wR_factor_gt 0.1308
_refine_ls_wR_factor_ref 0.1563
_reflns_number_gt 9122
_reflns_number_total 12528
_reflns_threshold_expression >2sigma(I)
_cod_data_source_file c3cc49124b.txt
_cod_data_source_block F:\MS130Dy\MS130\WORK\130sc.CIF
_cod_original_cell_volume 12768(4)
_cod_original_sg_symbol_H-M 'C 2/c'
_cod_database_code 7111999

loop_
_symmetry_equiv_pos_as_xyz
'x, y, z'
'-x, y, -z+1/2'
'x+1/2, y+1/2, z'
'-x+1/2, y+1/2, -z+1/2'
'-x, -y, -z'
'x, -y, z-1/2'
'-x+1/2, -y+1/2, -z'
'x+1/2, -y+1/2, z-1/2'

loop_
_atom_site_label
_atom_site_type_symbol
_atom_site_fract_x
_atom_site_fract_y
_atom_site_fract_z
_atom_site_U_iso_or_equiv
_atom_site_adp_type
_atom_site_occupancy
_atom_site_symmetry_multiplicity
_atom_site_calc_flag
_atom_site_refinement_flags
Re1 Re 0.126784(9) 0.70580(2) 0.323610(14) 0.03958(11) Uani 1 1 d .
Dy1 Dy -0.014600(12) 0.79843(3) 0.348684(17) 0.04459(13) Uani 1 1 d .
Dy2 Dy 0.0000 0.48125(4) 0.2500 0.03728(15) Uani 1 2 d S
P1 P 0.16119(7) 0.61562(18) 0.39968(10) 0.0495(6) Uani 1 1 d .
P2 P 0.17814(7) 0.65669(18) 0.28513(11) 0.0473(6) Uani 1 1 d .
P3 P 0.16698(7) 0.84252(18) 0.35888(10) 0.0489(6) Uani 1 1 d .
C2 C 0.0884(2) 0.5941(6) 0.2973(3) 0.042(2) Uani 1 1 d .
C1 C 0.0810(3) 0.7557(6) 0.3502(3) 0.043(2) Uani 1 1 d .
C3 C 0.0949(2) 0.7681(6) 0.2558(4) 0.044(2) Uani 1 1 d .
N1 N 0.0524(2) 0.7813(5) 0.3579(3) 0.0451(18) Uani 1 1 d .
N4 N 0.0206(3) 0.8966(6) 0.4439(3) 0.058(2) Uani 1 1 d .
O12 O 0.03891(19) 0.3418(5) 0.2852(3) 0.0541(17) Uani 1 1 d .
C10 C 0.1717(3) 0.4847(6) 0.3941(4) 0.049(2) Uani 1 1 d .
O13 O 0.03964(19) 0.3855(5) 0.2062(3) 0.0548(16) Uani 1 1 d .
O6 O 0.0107(2) 0.8086(5) 0.4434(3) 0.0585(18) Uani 1 1 d .
N8 N 0.0523(2) 0.3290(6) 0.2446(4) 0.055(2) Uani 1 1 d .
O14 O 0.0762(2) 0.2667(6) 0.2436(4) 0.084(3) Uani 1 1 d .
O10 O 0.0365(3) 0.9371(6) 0.4847(3) 0.084(3) Uani 1 1 d .
C20 C 0.2181(3) 0.8134(7) 0.3680(5) 0.064(3) Uani 1 1 d .
H20A H 0.2255 0.8271 0.3349 0.077 Uiso 1 1 calc R
H20B H 0.2332 0.8572 0.3951 0.077 Uiso 1 1 calc R
C16 C 0.2093(3) 0.6684(8) 0.4247(4) 0.063(3) Uani 1 1 d .
H16A H 0.2071 0.7224 0.4485 0.076 Uiso 1 1 calc R
H16B H 0.2257 0.6185 0.4459 0.076 Uiso 1 1 calc R
C11 C 0.1514(3) 0.4298(7) 0.3523(4) 0.046(2) Uani 1 1 d .
H11 H 0.1325 0.4599 0.3255 0.055 Uiso 1 1 calc R
C17 C 0.2294(3) 0.7062(8) 0.3845(5) 0.070(3) Uani 1 1 d .
C19 C 0.2235(3) 0.6406(8) 0.3354(4) 0.061(3) Uani 1 1 d .
H19A H 0.2252 0.5723 0.3471 0.073 Uiso 1 1 calc R
H19B H 0.2449 0.6522 0.3187 0.073 Uiso 1 1 calc R
C13 C 0.1852(3) 0.2856(8) 0.3883(5) 0.062(3) Uani 1 1 d .
H13 H 0.1897 0.2182 0.3863 0.074 Uiso 1 1 calc R
C14 C 0.2048(3) 0.3379(8) 0.4293(5) 0.072(3) Uani 1 1 d .
H14 H 0.2233 0.3067 0.4562 0.086 Uiso 1 1 calc R
O5 O 0.0133(3) 0.9392(5) 0.3997(3) 0.072(2) Uani 1 1 d .
C15 C 0.1986(3) 0.4371(8) 0.4331(5) 0.070(3) Uani 1 1 d .
H15 H 0.2127 0.4724 0.4624 0.084 Uiso 1 1 calc R
C12 C 0.1584(3) 0.3312(7) 0.3493(4) 0.054(2) Uani 1 1 d .
H12 H 0.1446 0.2950 0.3202 0.065 Uiso 1 1 calc R
O9 O 0.0142(2) 0.4995(5) 0.3508(3) 0.0611(19) Uani 1 1 d .
N3 N 0.0722(2) 0.7945(6) 0.2184(3) 0.0498(19) Uani 1 1 d .
N2 N 0.0628(2) 0.5423(5) 0.2819(3) 0.0454(18) Uani 1 1 d .
O2 O 0.0044(3) 0.6327(5) 0.3917(3) 0.080(3) Uani 1 1 d .
C21 C 0.1724(3) 0.5431(7) 0.2489(4) 0.051(2) Uani 1 1 d .
N7 N 0.0034(3) 0.5860(6) 0.3508(3) 0.055(2) Uani 1 1 d .
C33 C 0.1598(3) 0.9532(7) 0.3196(4) 0.050(2) Uani 1 1 d .
C38 C 0.1215(3) 0.9821(7) 0.2999(4) 0.051(2) Uani 1 1 d .
H38 H 0.1015 0.9440 0.3071 0.061 Uiso 1 1 calc R
O1 O -0.00886(18) 0.6281(4) 0.3071(2) 0.0471(15) Uani 1 1 d .
C32 C 0.1727(3) 0.8189(7) 0.2173(4) 0.055(2) Uani 1 1 d .
H32 H 0.1510 0.8367 0.2296 0.066 Uiso 1 1 calc R
C27 C 0.1930(3) 0.7368(8) 0.2368(4) 0.055(3) Uani 1 1 d .
C44 C 0.1383(3) 0.8664(7) 0.4493(4) 0.060(3) Uani 1 1 d .
H44 H 0.1221 0.8135 0.4361 0.072 Uiso 1 1 calc R
C26 C 0.1372(3) 0.5223(9) 0.2174(4) 0.064(3) Uani 1 1 d .
H26 H 0.1171 0.5675 0.2154 0.077 Uiso 1 1 calc R
C34 C 0.1887(3) 1.0076(7) 0.3075(5) 0.064(3) Uani 1 1 d .
H34 H 0.2146 0.9885 0.3198 0.077 Uiso 1 1 calc R
C39 C 0.1649(3) 0.8962(7) 0.4226(4) 0.056(3) Uani 1 1 d .
C31 C 0.1835(3) 0.8760(8) 0.1797(4) 0.058(3) Uani 1 1 d .
H31 H 0.1691 0.9318 0.1663 0.069 Uiso 1 1 calc R
C4 C 0.1408(3) 0.6120(7) 0.4565(4) 0.057(3) Uani 1 1 d .
O8 O -0.0666(3) 0.7340(8) 0.3884(3) 0.081(2) Uani 1 1 d .
O7 O -0.0623(3) 0.8933(8) 0.3789(4) 0.095(3) Uani 1 1 d .
C40 C 0.1890(4) 0.9743(8) 0.4425(5) 0.073(3) Uani 1 1 d .
H40 H 0.2074 0.9954 0.4247 0.087 Uiso 1 1 calc R
N6 N -0.0759(4) 0.8182(12) 0.3939(4) 0.090(4) Uani 1 1 d .
C9 C 0.1019(4) 0.6041(8) 0.4484(5) 0.071(3) Uani 1 1 d .
H9 H 0.0869 0.5971 0.4136 0.085 Uiso 1 1 calc R
C28 C 0.2239(3) 0.7112(10) 0.2179(6) 0.082(4) Uani 1 1 d .
H28 H 0.2377 0.6540 0.2303 0.099 Uiso 1 1 calc R
C30 C 0.2152(3) 0.8518(9) 0.1620(5) 0.069(3) Uani 1 1 d .
H30 H 0.2230 0.8922 0.1374 0.083 Uiso 1 1 calc R
C41 C 0.1860(4) 1.0202(10) 0.4874(5) 0.085(4) Uani 1 1 d .
H41 H 0.2026 1.0726 0.5006 0.102 Uiso 1 1 calc R
C37 C 0.1129(3) 1.0657(7) 0.2703(4) 0.059(3) Uani 1 1 d .
H37 H 0.0872 1.0855 0.2579 0.071 Uiso 1 1 calc R
C22 C 0.2018(4) 0.4752(9) 0.2510(5) 0.075(3) Uani 1 1 d .
H22 H 0.2267 0.4868 0.2721 0.090 Uiso 1 1 calc R
C35 C 0.1792(3) 1.0919(8) 0.2764(5) 0.066(3) Uani 1 1 d .
H35 H 0.1988 1.1293 0.2677 0.080 Uiso 1 1 calc R
C5 C 0.1622(5) 0.6185(10) 0.5079(4) 0.087(4) Uani 1 1 d .
H5 H 0.1892 0.6228 0.5152 0.105 Uiso 1 1 calc R
C36 C 0.1419(3) 1.1202(7) 0.2588(5) 0.064(3) Uani 1 1 d .
H36 H 0.1360 1.1775 0.2386 0.077 Uiso 1 1 calc R
C42 C 0.1594(4) 0.9914(9) 0.5139(5) 0.084(4) Uani 1 1 d .
H42 H 0.1574 1.0247 0.5447 0.101 Uiso 1 1 calc R
C29 C 0.2354(4) 0.7696(12) 0.1798(7) 0.099(5) Uani 1 1 d .
H29 H 0.2568 0.7518 0.1670 0.118 Uiso 1 1 calc R
C43 C 0.1349(4) 0.9121(9) 0.4953(4) 0.069(3) Uani 1 1 d .
H43 H 0.1167 0.8908 0.5135 0.083 Uiso 1 1 calc R
C8 C 0.0836(4) 0.6059(10) 0.4893(5) 0.082(4) Uani 1 1 d .
H8 H 0.0566 0.6017 0.4827 0.098 Uiso 1 1 calc R
O11 O -0.1061(3) 0.8296(13) 0.4153(5) 0.157(6) Uani 1 1 d .
C18 C 0.2724(3) 0.7068(10) 0.4104(6) 0.098(5) Uani 1 1 d .
H18A H 0.2776 0.7519 0.4400 0.146 Uiso 1 1 calc R
H18B H 0.2865 0.7274 0.3848 0.146 Uiso 1 1 calc R
H18C H 0.2806 0.6416 0.4230 0.146 Uiso 1 1 calc R
C25 C 0.1298(5) 0.4372(11) 0.1884(5) 0.091(5) Uani 1 1 d .
H25 H 0.1050 0.4245 0.1672 0.109 Uiso 1 1 calc R
C6 C 0.1438(6) 0.6186(12) 0.5487(5) 0.101(5) Uani 1 1 d .
H6 H 0.1587 0.6220 0.5838 0.121 Uiso 1 1 calc R
N9 N 0.0496(3) 0.2442(7) 0.4300(4) 0.065(2) Uani 1 1 d .
C49 C 0.0761(4) 0.3184(10) 0.4193(5) 0.080(4) Uani 1 1 d .
H49A H 0.0628 0.3816 0.4137 0.096 Uiso 1 1 calc R
H49B H 0.0835 0.3014 0.3867 0.096 Uiso 1 1 calc R
C23 C 0.1935(7) 0.3906(10) 0.2216(6) 0.109(7) Uani 1 1 d .
H23 H 0.2134 0.3449 0.2237 0.131 Uiso 1 1 calc R
C24 C 0.1598(7) 0.3697(10) 0.1911(6) 0.106(7) Uani 1 1 d .
H24 H 0.1557 0.3114 0.1714 0.128 Uiso 1 1 calc R
C7 C 0.1063(6) 0.6142(11) 0.5402(6) 0.095(5) Uani 1 1 d .
H7 H 0.0946 0.6168 0.5688 0.114 Uiso 1 1 calc R
C51 C 0.0149(4) 0.2496(11) 0.3823(6) 0.096(5) Uani 1 1 d .
H51A H 0.0056 0.3173 0.3790 0.115 Uiso 1 1 calc R
H51B H 0.0239 0.2347 0.3505 0.115 Uiso 1 1 calc R
C50 C 0.1125(5) 0.3283(12) 0.4645(7) 0.105(5) Uani 1 1 d .
H50A H 0.1058 0.3560 0.4953 0.158 Uiso 1 1 calc R
H50B H 0.1308 0.3708 0.4535 0.158 Uiso 1 1 calc R
H50C H 0.1240 0.2643 0.4732 0.158 Uiso 1 1 calc R
C47 C 0.0660(5) 0.1452(10) 0.4382(6) 0.096(5) Uani 1 1 d .
H47A H 0.0460 0.1002 0.4434 0.115 Uiso 1 1 calc R
H47B H 0.0867 0.1450 0.4707 0.115 Uiso 1 1 calc R
C46 C 0.0365(5) 0.2697(11) 0.4792(6) 0.095(4) Uani 1 1 d .
H46A H 0.0181 0.2200 0.4845 0.113 Uiso 1 1 calc R
H46B H 0.0588 0.2667 0.5096 0.113 Uiso 1 1 calc R
C48 C 0.0823(6) 0.1066(11) 0.3927(7) 0.126(7) Uani 1 1 d .
H48A H 0.0659 0.1276 0.3592 0.188 Uiso 1 1 calc R
H48B H 0.0832 0.0357 0.3939 0.188 Uiso 1 1 calc R
H48C H 0.1081 0.1321 0.3963 0.188 Uiso 1 1 calc R
C45 C 0.0182(5) 0.3675(12) 0.4783(8) 0.121(6) Uani 1 1 d .
H45A H 0.0371 0.4179 0.4773 0.181 Uiso 1 1 calc R
H45B H 0.0087 0.3756 0.5099 0.181 Uiso 1 1 calc R
H45C H -0.0030 0.3729 0.4472 0.181 Uiso 1 1 calc R
C52 C -0.0188(5) 0.1840(13) 0.3826(8) 0.127(7) Uani 1 1 d .
H52A H -0.0109 0.1163 0.3821 0.190 Uiso 1 1 calc R
H52B H -0.0395 0.1974 0.3516 0.190 Uiso 1 1 calc R
H52C H -0.0278 0.1962 0.4143 0.190 Uiso 1 1 calc R
C54 C 0.2033(6) 0.5994(16) 0.0868(7) 0.120(7) Uani 1 1 d .
C53 C 0.1683(6) 0.6151(14) 0.1018(8) 0.137(7) Uani 1 1 d .
H53A H 0.1634 0.6848 0.1028 0.205 Uiso 1 1 calc R
H53B H 0.1702 0.5873 0.1365 0.205 Uiso 1 1 calc R
H53C H 0.1474 0.5841 0.0763 0.205 Uiso 1 1 calc R
N10 N 0.2301(6) 0.588(2) 0.0730(8) 0.195(11) Uani 1 1 d .
C56 C 0.1324(12) 1.1106(18) 0.1314(13) 0.31(4) Uani 1 1 d D
C55 C 0.0982(9) 1.056(4) 0.1155(16) 0.39(4) Uani 1 1 d D
H55A H 0.0988 1.0184 0.0842 0.580 Uiso 1 1 calc R
H55B H 0.0763 1.1001 0.1076 0.580 Uiso 1 1 calc R
H55C H 0.0959 1.0121 0.1438 0.580 Uiso 1 1 calc R
N11 N 0.1625(13) 1.138(2) 0.1409(15) 0.37(3) Uani 1 1 d D
O3 O 0.0000 0.7983(6) 0.2500 0.050(2) Uani 1 2 d S
O4 O -0.0054(2) 0.9335(5) 0.2899(2) 0.0521(16) Uani 1 1 d .
N5 N 0.0000 0.8899(9) 0.2500 0.051(3) Uani 1 2 d S

loop_
_atom_site_aniso_label
_atom_site_aniso_U_11
_atom_site_aniso_U_22
_atom_site_aniso_U_33
_atom_site_aniso_U_23
_atom_site_aniso_U_13
_atom_site_aniso_U_12
Re1 0.03538(19) 0.03494(19) 0.0424(2) -0.00476(14) -0.00223(14) -0.00249(14)
Dy1 0.0395(2) 0.0452(2) 0.0443(2) 0.00233(18) 0.00098(18) -0.00657(18)
Dy2 0.0323(3) 0.0281(3) 0.0440(3) 0.000 -0.0053(2) 0.000
P1 0.0502(14) 0.0396(12) 0.0463(13) -0.0037(10) -0.0120(11) -0.0025(11)
P2 0.0334(11) 0.0424(13) 0.0613(15) -0.0022(11) 0.0023(11) 0.0001(10)
P3 0.0454(13) 0.0391(12) 0.0540(14) -0.0069(11) -0.0037(11) -0.0081(10)
C2 0.041(5) 0.044(5) 0.039(5) -0.002(4) 0.005(4) 0.008(4)
C1 0.051(5) 0.034(4) 0.037(5) 0.001(4) -0.002(4) 0.000(4)
C3 0.032(4) 0.042(5) 0.055(6) -0.011(4) 0.008(4) -0.003(4)
N1 0.045(4) 0.042(4) 0.042(4) -0.003(3) -0.001(3) 0.003(3)
N4 0.064(5) 0.049(5) 0.054(5) -0.022(4) 0.004(4) -0.005(4)
O12 0.051(4) 0.038(3) 0.065(4) 0.007(3) -0.003(3) 0.004(3)
C10 0.044(5) 0.037(5) 0.057(6) -0.002(4) -0.005(4) 0.001(4)
O13 0.051(4) 0.051(4) 0.057(4) -0.005(3) 0.003(3) 0.006(3)
O6 0.070(5) 0.051(4) 0.049(4) -0.001(3) 0.004(3) -0.017(3)
N8 0.046(5) 0.035(4) 0.077(6) -0.006(4) 0.001(4) 0.001(4)
O14 0.069(5) 0.054(5) 0.127(8) 0.001(5) 0.017(5) 0.026(4)
O10 0.105(7) 0.070(5) 0.068(5) -0.020(4) 0.000(5) -0.013(5)
C20 0.044(6) 0.049(6) 0.083(8) -0.009(5) -0.014(5) -0.011(5)
C16 0.053(6) 0.048(6) 0.069(7) -0.001(5) -0.021(5) -0.006(5)
C11 0.046(5) 0.039(5) 0.050(5) -0.001(4) 0.005(4) 0.002(4)
C17 0.042(6) 0.052(6) 0.093(9) -0.006(6) -0.026(6) -0.003(5)
C19 0.037(5) 0.061(6) 0.076(7) 0.007(5) -0.005(5) -0.004(5)
C13 0.056(6) 0.045(6) 0.085(8) 0.004(5) 0.020(6) 0.013(5)
C14 0.060(7) 0.053(6) 0.091(9) 0.014(6) -0.005(6) 0.011(5)
O5 0.103(6) 0.046(4) 0.059(5) 0.002(4) 0.004(4) 0.005(4)
C15 0.063(7) 0.054(6) 0.072(7) -0.003(6) -0.023(6) 0.003(5)
C12 0.063(6) 0.048(5) 0.054(6) -0.003(5) 0.017(5) 0.007(5)
O9 0.084(5) 0.033(3) 0.062(4) -0.001(3) 0.009(4) -0.006(3)
N3 0.042(4) 0.058(5) 0.047(4) 0.001(4) 0.005(4) 0.002(4)
N2 0.034(4) 0.040(4) 0.055(5) -0.006(3) -0.002(3) -0.006(3)
O2 0.151(8) 0.045(4) 0.047(4) -0.008(3) 0.030(5) -0.018(5)
C21 0.051(5) 0.042(5) 0.064(6) -0.004(4) 0.024(5) -0.003(4)
N7 0.081(6) 0.035(4) 0.048(5) 0.000(4) 0.013(4) -0.011(4)
C33 0.049(5) 0.039(5) 0.058(6) -0.012(4) 0.004(4) -0.007(4)
C38 0.055(6) 0.042(5) 0.056(6) -0.001(4) 0.013(5) 0.000(4)
O1 0.053(4) 0.042(3) 0.041(3) 0.005(3) 0.002(3) -0.001(3)
C32 0.046(5) 0.052(6) 0.064(6) -0.012(5) 0.009(5) -0.004(4)
C27 0.034(5) 0.053(6) 0.077(7) -0.002(5) 0.009(5) -0.010(4)
C44 0.068(7) 0.047(6) 0.054(6) -0.009(5) -0.006(5) -0.008(5)
C26 0.069(7) 0.075(7) 0.057(6) -0.014(6) 0.032(6) -0.015(6)
C34 0.063(7) 0.046(6) 0.079(8) -0.010(5) 0.010(6) -0.018(5)
C39 0.065(6) 0.045(5) 0.046(5) -0.003(4) -0.010(5) -0.009(5)
C31 0.061(6) 0.051(6) 0.060(6) 0.005(5) 0.011(5) -0.004(5)
C4 0.076(7) 0.039(5) 0.045(5) -0.003(4) -0.004(5) 0.002(5)
O8 0.076(6) 0.102(7) 0.058(5) 0.018(5) 0.004(4) -0.009(5)
O7 0.079(6) 0.090(7) 0.105(7) -0.037(6) 0.001(5) -0.006(5)
C40 0.079(8) 0.055(6) 0.070(8) -0.012(6) -0.010(6) -0.016(6)
N6 0.104(10) 0.106(10) 0.054(6) -0.003(7) 0.008(6) -0.007(9)
C9 0.094(9) 0.060(7) 0.053(6) 0.003(5) 0.010(6) 0.017(6)
C28 0.047(6) 0.083(9) 0.124(11) 0.033(8) 0.033(7) 0.009(6)
C30 0.066(7) 0.065(7) 0.073(8) 0.009(6) 0.012(6) -0.023(6)
C41 0.105(11) 0.067(8) 0.072(8) -0.019(7) 0.004(8) -0.029(8)
C37 0.055(6) 0.044(5) 0.080(7) 0.003(5) 0.020(5) 0.007(5)
C22 0.095(9) 0.074(8) 0.063(7) 0.012(6) 0.030(7) 0.031(7)
C35 0.070(7) 0.050(6) 0.087(8) -0.013(6) 0.035(6) -0.021(5)
C5 0.117(11) 0.077(8) 0.046(7) -0.004(6) -0.021(7) -0.021(8)
C36 0.072(7) 0.040(5) 0.083(8) 0.000(5) 0.023(6) 0.005(5)
C42 0.113(11) 0.070(8) 0.052(7) -0.021(6) -0.017(7) 0.002(8)
C29 0.049(7) 0.117(12) 0.141(14) 0.040(11) 0.045(8) 0.009(7)
C43 0.082(8) 0.071(8) 0.044(6) -0.009(5) -0.004(5) 0.001(6)
C8 0.111(11) 0.079(9) 0.055(7) 0.016(6) 0.021(7) 0.028(8)
O11 0.072(7) 0.294(19) 0.115(9) -0.022(11) 0.043(7) 0.010(9)
C18 0.046(7) 0.086(9) 0.133(13) 0.008(9) -0.032(7) -0.005(6)
C25 0.125(12) 0.088(10) 0.075(8) -0.035(7) 0.054(8) -0.055(9)
C6 0.146(15) 0.097(11) 0.050(8) -0.018(7) 0.005(9) -0.020(11)
N9 0.084(7) 0.056(5) 0.058(5) 0.013(4) 0.023(5) -0.001(5)
C49 0.086(9) 0.078(9) 0.074(8) 0.018(7) 0.018(7) 0.003(7)
C23 0.21(2) 0.058(8) 0.081(10) 0.012(7) 0.074(12) 0.056(11)
C24 0.22(2) 0.052(8) 0.062(9) -0.015(7) 0.067(12) -0.020(11)
C7 0.144(15) 0.087(10) 0.063(8) -0.005(7) 0.044(10) 0.016(10)
C51 0.106(11) 0.087(10) 0.087(10) 0.033(8) 0.005(8) -0.003(9)
C50 0.107(12) 0.088(10) 0.114(13) 0.013(9) 0.013(10) -0.008(9)
C47 0.126(13) 0.062(8) 0.098(11) 0.028(7) 0.025(9) 0.015(8)
C46 0.110(12) 0.094(10) 0.091(10) 0.022(8) 0.046(9) 0.010(9)
C48 0.21(2) 0.073(10) 0.116(13) 0.009(9) 0.075(14) 0.047(12)
C45 0.140(15) 0.099(12) 0.148(16) 0.007(11) 0.085(13) 0.018(11)
C52 0.097(12) 0.110(13) 0.154(17) 0.040(12) -0.009(11) -0.018(10)
C54 0.113(15) 0.144(17) 0.084(11) -0.032(11) -0.010(11) 0.032(13)
C53 0.17(2) 0.111(14) 0.142(17) 0.014(13) 0.064(15) -0.031(14)
N10 0.135(16) 0.29(3) 0.130(15) -0.103(17) -0.021(12) 0.061(18)
C56 0.78(11) 0.055(13) 0.17(3) 0.032(17) 0.29(6) 0.05(3)
C55 0.22(4) 0.67(12) 0.24(4) 0.20(6) 0.00(3) 0.17(6)
N11 0.86(9) 0.14(3) 0.22(3) -0.04(2) 0.33(5) -0.14(4)
O3 0.054(5) 0.032(5) 0.062(6) 0.000 0.009(5) 0.000
O4 0.072(4) 0.046(4) 0.040(3) -0.006(3) 0.017(3) -0.002(3)
N5 0.046(6) 0.059(7) 0.049(7) 0.000 0.011(5) 0.000

loop_
_atom_type_symbol
_atom_type_description
_atom_type_scat_dispersion_real
_atom_type_scat_dispersion_imag
_atom_type_scat_source
C C 0.0033 0.0016 'International Tables Vol C Tables 4.2.6.8 and 6.1.1.4'
H H 0.0000 0.0000 'International Tables Vol C Tables 4.2.6.8 and 6.1.1.4'
N N 0.0061 0.0033 'International Tables Vol C Tables 4.2.6.8 and 6.1.1.4'
O O 0.0106 0.0060 'International Tables Vol C Tables 4.2.6.8 and 6.1.1.4'
P P 0.1023 0.0942 'International Tables Vol C Tables 4.2.6.8 and 6.1.1.4'
Dy Dy -0.1892 4.4098 'International Tables Vol C Tables 4.2.6.8 and 6.1.1.4'
Re Re -1.0185 7.2310 'International Tables Vol C Tables 4.2.6.8 and 6.1.1.4'

loop_
_geom_angle_atom_site_label_1
_geom_angle_atom_site_label_2
_geom_angle_atom_site_label_3
_geom_angle
_geom_angle_site_symmetry_1
_geom_angle_site_symmetry_3
C3 Re1 C1 80.1(3) . .
C3 Re1 C2 80.4(3) . .
C1 Re1 C2 80.6(3) . .
C3 Re1 P2 94.6(3) . .
C1 Re1 P2 174.6(2) . .
C2 Re1 P2 99.8(2) . .
C3 Re1 P3 99.4(2) . .
C1 Re1 P3 93.7(3) . .
C2 Re1 P3 174.3(2) . .
P2 Re1 P3 85.95(9) . .
C3 Re1 P1 173.7(2) . .
C1 Re1 P1 100.6(2) . .
C2 Re1 P1 93.5(2) . .
P2 Re1 P1 84.84(9) . .
P3 Re1 P1 86.83(9) . .
N3 Dy1 N1 139.1(3) 2 .
N3 Dy1 O5 126.7(3) 2 .
N1 Dy1 O5 75.5(3) . .
N3 Dy1 O6 143.2(3) 2 .
N1 Dy1 O6 77.5(3) . .
O5 Dy1 O6 52.4(2) . .
N3 Dy1 O7 72.3(3) 2 .
N1 Dy1 O7 142.9(3) . .
O5 Dy1 O7 67.9(3) . .
O6 Dy1 O7 75.9(3) . .
N3 Dy1 O4 77.4(3) 2 .
N1 Dy1 O4 81.5(2) . .
O5 Dy1 O4 69.2(2) . .
O6 Dy1 O4 121.1(2) . .
O7 Dy1 O4 90.7(3) . .
N3 Dy1 O8 72.2(3) 2 .
N1 Dy1 O8 139.7(3) . .
O5 Dy1 O8 107.6(3) . .
O6 Dy1 O8 74.3(3) . .
O7 Dy1 O8 53.1(4) . .
O4 Dy1 O8 138.1(3) . .
N3 Dy1 O2 113.4(3) 2 .
N1 Dy1 O2 73.2(3) . .
O5 Dy1 O2 115.9(3) . .
O6 Dy1 O2 66.9(2) . .
O7 Dy1 O2 117.9(4) . .
O4 Dy1 O2 151.2(3) . .
O8 Dy1 O2 69.5(3) . .
N3 Dy1 O1 79.2(2) 2 .
N1 Dy1 O1 76.8(2) . .
O5 Dy1 O1 151.7(2) . .
O6 Dy1 O1 115.5(2) . .
O7 Dy1 O1 138.5(3) . .
O4 Dy1 O1 112.04(19) . .
O8 Dy1 O1 90.0(3) . .
O2 Dy1 O1 49.2(2) . .
N3 Dy1 N6 71.0(3) 2 .
N1 Dy1 N6 149.8(3) . .
O5 Dy1 N6 87.2(4) . .
O6 Dy1 N6 72.3(3) . .
O7 Dy1 N6 26.9(3) . .
O4 Dy1 N6 115.7(4) . .
O8 Dy1 N6 26.3(3) . .
O2 Dy1 N6 93.1(4) . .
O1 Dy1 N6 114.8(4) . .
N3 Dy1 O3 68.69(19) 2 .
N1 Dy1 O3 71.04(18) . .
O5 Dy1 O3 111.7(2) . .
O6 Dy1 O3 147.89(18) . .
O7 Dy1 O3 127.9(3) . .
O4 Dy1 O3 48.4(2) . .
O8 Dy1 O3 135.9(2) . .
O2 Dy1 O3 108.7(2) . .
O1 Dy1 O3 63.6(2) . .
N6 Dy1 O3 139.1(2) . .
N3 Dy1 N4 141.5(3) 2 .
N1 Dy1 N4 74.6(3) . .
O5 Dy1 N4 26.3(2) . .
O6 Dy1 N4 26.1(2) . .
O7 Dy1 N4 70.1(3) . .
O4 Dy1 N4 95.2(2) . .
O8 Dy1 N4 91.2(3) . .
O2 Dy1 N4 91.3(3) . .
O1 Dy1 N4 136.6(2) . .
N6 Dy1 N4 79.0(3) . .
O3 Dy1 N4 132.5(2) . .
N2 Dy2 N2 138.4(4) 2 .
N2 Dy2 O12 74.5(2) 2 2
N2 Dy2 O12 146.1(2) . 2
N2 Dy2 O12 146.1(2) 2 .
N2 Dy2 O12 74.5(2) . .
O12 Dy2 O12 75.2(3) 2 .
N2 Dy2 O13 130.3(2) 2 .
N2 Dy2 O13 74.9(2) . .
O12 Dy2 O13 75.0(2) 2 .
O12 Dy2 O13 53.0(2) . .
N2 Dy2 O13 74.9(2) 2 2
N2 Dy2 O13 130.3(2) . 2
O12 Dy2 O13 53.0(2) 2 2
O12 Dy2 O13 75.0(2) . 2
O13 Dy2 O13 114.2(3) . 2
N2 Dy2 O9 70.6(3) 2 2
N2 Dy2 O9 105.2(3) . 2
O12 Dy2 O9 74.6(2) 2 2
O12 Dy2 O9 114.8(2) . 2
O13 Dy2 O9 63.9(2) . 2
O13 Dy2 O9 123.0(2) 2 2
N2 Dy2 O9 105.2(3) 2 .
N2 Dy2 O9 70.6(3) . .
O12 Dy2 O9 114.8(2) 2 .
O12 Dy2 O9 74.6(2) . .
O13 Dy2 O9 123.0(2) . .
O13 Dy2 O9 63.9(2) 2 .
O9 Dy2 O9 168.8(3) 2 .
N2 Dy2 O1 76.1(2) 2 2
N2 Dy2 O1 71.6(2) . 2
O12 Dy2 O1 122.8(2) 2 2
O12 Dy2 O1 134.4(2) . 2
O13 Dy2 O1 88.9(2) . 2
O13 Dy2 O1 150.4(2) 2 2
O9 Dy2 O1 49.54(19) 2 2
O9 Dy2 O1 119.77(19) . 2
N2 Dy2 O1 71.6(2) 2 .
N2 Dy2 O1 76.1(2) . .
O12 Dy2 O1 134.4(2) 2 .
O12 Dy2 O1 122.8(2) . .
O13 Dy2 O1 150.4(2) . .
O13 Dy2 O1 88.9(2) 2 .
O9 Dy2 O1 119.77(19) 2 .
O9 Dy2 O1 49.54(19) . .
O1 Dy2 O1 76.9(3) 2 .
N2 Dy2 N8 72.1(2) 2 2
N2 Dy2 N8 146.2(2) . 2
O12 Dy2 N8 26.7(2) 2 2
O12 Dy2 N8 74.1(2) . 2
O13 Dy2 N8 95.5(3) . 2
O13 Dy2 N8 26.3(2) 2 2
O9 Dy2 N8 98.9(3) 2 2
O9 Dy2 N8 89.4(3) . 2
O1 Dy2 N8 141.5(2) 2 2
O1 Dy2 N8 111.8(2) . 2
N2 Dy2 N8 146.2(2) 2 .
N2 Dy2 N8 72.1(2) . .
O12 Dy2 N8 74.1(2) 2 .
O12 Dy2 N8 26.7(2) . .
O13 Dy2 N8 26.3(2) . .
O13 Dy2 N8 95.5(3) 2 .
O9 Dy2 N8 89.4(3) 2 .
O9 Dy2 N8 98.9(3) . .
O1 Dy2 N8 111.8(2) 2 .
O1 Dy2 N8 141.5(2) . .
N8 Dy2 N8 85.1(3) 2 .
C4 P1 C16 104.6(5) . .
C4 P1 C10 99.8(5) . .
C16 P1 C10 102.6(5) . .
C4 P1 Re1 117.5(3) . .
C16 P1 Re1 109.8(4) . .
C10 P1 Re1 120.4(3) . .
C21 P2 C19 103.9(5) . .
C21 P2 C27 99.7(5) . .
C19 P2 C27 102.0(5) . .
C21 P2 Re1 117.4(3) . .
C19 P2 Re1 111.7(4) . .
C27 P2 Re1 119.9(3) . .
C33 P3 C20 104.8(5) . .
C33 P3 C39 98.3(4) . .
C20 P3 C39 103.3(5) . .
C33 P3 Re1 116.4(3) . .
C20 P3 Re1 111.6(3) . .
C39 P3 Re1 120.4(4) . .
N2 C2 Re1 169.7(7) . .
N1 C1 Re1 170.2(7) . .
N3 C3 Re1 169.5(8) . .
C1 N1 Dy1 160.4(7) . .
O10 N4 O6 121.2(10) . .
O10 N4 O5 122.7(9) . .
O6 N4 O5 116.1(8) . .
O10 N4 Dy1 178.2(8) . .
O6 N4 Dy1 58.1(4) . .
O5 N4 Dy1 58.0(5) . .
N8 O12 Dy2 95.2(5) . .
C11 C10 C15 117.7(9) . .
C11 C10 P1 121.0(7) . .
C15 C10 P1 121.2(8) . .
N8 O13 Dy2 95.4(6) . .
N4 O6 Dy1 95.8(5) . .
O14 N8 O13 122.2(10) . .
O14 N8 O12 121.5(9) . .
O13 N8 O12 116.2(8) . .
O14 N8 Dy2 176.7(7) . .
O13 N8 Dy2 58.2(5) . .
O12 N8 Dy2 58.1(4) . .
C17 C20 P3 115.1(7) . .
C17 C16 P1 117.1(7) . .
C10 C11 C12 120.8(9) . .
C16 C17 C18 107.3(11) . .
C16 C17 C19 112.9(9) . .
C18 C17 C19 107.0(11) . .
C16 C17 C20 112.5(10) . .
C18 C17 C20 106.4(9) . .
C19 C17 C20 110.3(10) . .
C17 C19 P2 116.3(7) . .
C14 C13 C12 119.3(10) . .
C13 C14 C15 121.3(11) . .
N4 O5 Dy1 95.7(5) . .
C10 C15 C14 120.4(10) . .
C13 C12 C11 120.6(10) . .
N7 O9 Dy2 96.2(5) . .
C3 N3 Dy1 159.2(7) . 2
C2 N2 Dy2 162.5(7) . .
N7 O2 Dy1 97.6(6) . .
C26 C21 C22 117.7(11) . .
C26 C21 P2 118.0(8) . .
C22 C21 P2 124.3(9) . .
O2 N7 O9 123.2(8) . .
O2 N7 O1 118.4(8) . .
O9 N7 O1 118.4(8) . .
C34 C33 C38 119.3(10) . .
C34 C33 P3 124.8(8) . .
C38 C33 P3 115.9(7) . .
C37 C38 C33 120.5(10) . .
N7 O1 Dy2 95.9(5) . .
N7 O1 Dy1 94.4(5) . .
Dy2 O1 Dy1 167.8(3) . .
C27 C32 C31 120.8(10) . .
C28 C27 C32 118.8(10) . .
C28 C27 P2 119.3(9) . .
C32 C27 P2 121.8(8) . .
C39 C44 C43 121.7(10) . .
C21 C26 C25 122.5(13) . .
C33 C34 C35 119.1(11) . .
C44 C39 C40 118.8(10) . .
C44 C39 P3 121.9(7) . .
C40 C39 P3 119.1(9) . .
C30 C31 C32 120.2(10) . .
C9 C4 C5 117.6(12) . .
C9 C4 P1 118.6(8) . .
C5 C4 P1 123.8(11) . .
N6 O8 Dy1 88.1(8) . .
N6 O7 Dy1 91.3(9) . .
C41 C40 C39 120.4(13) . .
O8 N6 O7 127.3(14) . .
O8 N6 O11 115.4(15) . .
O7 N6 O11 117.1(15) . .
O8 N6 Dy1 65.6(8) . .
O7 N6 Dy1 61.8(7) . .
O11 N6 Dy1 178.8(12) . .
C4 C9 C8 122.6(12) . .
C27 C28 C29 120.7(12) . .
C29 C30 C31 120.3(11) . .
C40 C41 C42 120.9(12) . .
C36 C37 C38 120.0(10) . .
C23 C22 C21 118.5(14) . .
C36 C35 C34 120.7(10) . .
C4 C5 C6 119.5(15) . .
C35 C36 C37 120.4(10) . .
C41 C42 C43 120.2(12) . .
C30 C29 C28 119.2(12) . .
C44 C43 C42 117.9(12) . .
C9 C8 C7 117.7(14) . .
C26 C25 C24 119.0(14) . .
C7 C6 C5 122.0(14) . .
C49 N9 C47 114.3(11) . .
C49 N9 C46 110.6(11) . .
C47 N9 C46 106.5(10) . .
C49 N9 C51 104.3(9) . .
C47 N9 C51 112.3(11) . .
C46 N9 C51 108.7(11) . .
N9 C49 C50 112.5(11) . .
C24 C23 C22 124.3(15) . .
C23 C24 C25 117.9(13) . .
C6 C7 C8 120.4(14) . .
C52 C51 N9 117.4(11) . .
N9 C47 C48 114.7(11) . .
C45 C46 N9 114.9(12) . .
N10 C54 C53 177(2) . .
N11 C56 C55 167(5) . .
N5 O3 Dy1 89.95(17) . .
N5 O3 Dy1 89.95(17) . 2
Dy1 O3 Dy1 179.9(3) . 2
N5 O4 Dy1 103.2(6) . .
O3 N5 O4 118.4(6) . .
O3 N5 O4 118.4(6) . 2
O4 N5 O4 123.2(12) . 2

loop_
_geom_bond_atom_site_label_1
_geom_bond_atom_site_label_2
_geom_bond_distance
_geom_bond_site_symmetry_2
Re1 C3 2.065(10) .
Re1 C1 2.065(10) .
Re1 C2 2.079(9) .
Re1 P2 2.419(3) .
Re1 P3 2.427(2) .
Re1 P1 2.430(2) .
Dy1 N3 2.381(8) 2
Dy1 N1 2.387(8) .
Dy1 O5 2.440(8) .
Dy1 O6 2.442(7) .
Dy1 O7 2.447(10) .
Dy1 O4 2.499(6) .
Dy1 O8 2.528(9) .
Dy1 O2 2.573(8) .
Dy1 O1 2.626(6) .
Dy1 N6 2.775(14) .
Dy1 O3 2.7753(7) .
Dy1 N4 2.862(8) .
Dy2 N2 2.375(7) 2
Dy2 N2 2.375(7) .
Dy2 O12 2.433(6) 2
Dy2 O12 2.433(6) .
Dy2 O13 2.438(7) .
Dy2 O13 2.438(7) 2
Dy2 O9 2.591(7) 2
Dy2 O9 2.591(7) .
Dy2 O1 2.591(6) 2
Dy2 O1 2.591(6) .
Dy2 N8 2.855(8) 2
Dy2 N8 2.855(8) .
P1 C4 1.823(12) .
P1 C16 1.854(10) .
P1 C10 1.862(9) .
P2 C21 1.823(10) .
P2 C19 1.855(10) .
P2 C27 1.862(11) .
P3 C33 1.829(10) .
P3 C20 1.851(11) .
P3 C39 1.853(11) .
C2 N2 1.164(11) .
C1 N1 1.159(12) .
C3 N3 1.176(12) .
N4 O10 1.225(10) .
N4 O6 1.267(10) .
N4 O5 1.272(11) .
O12 N8 1.288(11) .
C10 C11 1.390(12) .
C10 C15 1.396(13) .
O13 N8 1.271(11) .
N8 O14 1.224(10) .
C20 C17 1.571(15) .
C16 C17 1.515(18) .
C11 C12 1.391(13) .
C17 C18 1.539(14) .
C17 C19 1.550(16) .
C13 C14 1.349(17) .
C13 C12 1.381(15) .
C14 C15 1.396(15) .
O9 N7 1.258(10) .
N3 Dy1 2.381(8) 2
O2 N7 1.249(10) .
C21 C26 1.369(15) .
C21 C22 1.409(15) .
N7 O1 1.269(10) .
C33 C34 1.388(14) .
C33 C38 1.412(13) .
C38 C37 1.386(14) .
C32 C27 1.381(14) .
C32 C31 1.395(15) .
C27 C28 1.377(15) .
C44 C39 1.383(15) .
C44 C43 1.398(15) .
C26 C25 1.392(16) .
C34 C35 1.417(16) .
C39 C40 1.407(14) .
C31 C30 1.377(16) .
C4 C9 1.373(16) .
C4 C5 1.391(14) .
O8 N6 1.229(15) .
O7 N6 1.254(15) .
C40 C41 1.369(18) .
N6 O11 1.355(16) .
C9 C8 1.395(17) .
C28 C29 1.424(18) .
C30 C29 1.370(18) .
C41 C42 1.38(2) .
C37 C36 1.382(15) .
C22 C23 1.39(2) .
C35 C36 1.370(16) .
C5 C6 1.39(2) .
C42 C43 1.419(17) .
C8 C7 1.40(2) .
C25 C24 1.42(2) .
C6 C7 1.32(2) .
N9 C49 1.477(15) .
N9 C47 1.486(15) .
N9 C46 1.525(16) .
N9 C51 1.547(16) .
C49 C50 1.552(19) .
C23 C24 1.32(2) .
C51 C52 1.52(2) .
C47 C48 1.55(2) .
C46 C45 1.50(2) .
C54 N10 1.13(2) .
C54 C53 1.43(3) .
C56 N11 1.125(17) .
C56 C55 1.422(17) .
O3 N5 1.266(14) .
O3 Dy1 2.7754(7) 2
O4 N5 1.268(8) .
N5 O4 1.268(8) 2
